data_2022603
loop_
_publ_author_name
'van Terwingen, Steven'
'Ebel, Ben'
'Wang, Ruimin'
'Englert, Ulli'

_publ_section_title
;
 Weaving a 2D net of hydrogen and halogen bonds: cocrystal of a pyrazolium
 bromide with tetrafluorodiiodobenzene
;
_journal_coeditor_code OC3013
_journal_issue 6
_journal_name_full 'Acta Crystallographica Section C'
_journal_page_first
;
;
_journal_paper_doi 10.1107/S2053229622004648
_journal_volume 78
_journal_year 2022
_chemical_formula_iupac 'C11 H17 N2 O2 +, Cl -'
_chemical_formula_moiety 'C11 H17 N2 O2 +, Cl -'
_chemical_formula_sum 'C11 H17 Cl N2 O2'
_chemical_formula_weight 244.71
_chemical_name_common 'Compound 1 (s21_30)'
_chemical_name_systematic
;
4-(2-Hydroxy-4-oxopent-2-en-3-yl)-1,3,5-trimethyl-1<i>H</i>-pyrazol-2-ium
chloride
;
_space_group_crystal_system orthorhombic
_space_group_IT_number 61
_space_group_name_Hall '-P 2ac 2ab'
_space_group_name_H-M_alt 'P b c a'
_atom_sites_solution_hydrogens mixed
_atom_sites_solution_primary dual
_audit_creation_method SHELXL-2018/3
_cell_angle_alpha 90
_cell_angle_beta 90
_cell_angle_gamma 90
_cell_formula_units_Z 8
_cell_length_a 8.770(2)
_cell_length_b 11.658(3)
_cell_length_c 23.843(6)
_cell_measurement_reflns_used 3014
_cell_measurement_temperature 100(2)
_cell_measurement_theta_max 24.37
_cell_measurement_theta_min 2.88
_cell_volume 2437.7(10)
_computing_cell_refinement
;
SAINT (Bruker, 2009)
;
_computing_data_collection
;
SMART (Bruker, 2009)
;
_computing_data_reduction
;
SAINT (Bruker, 2009)
;
_computing_molecular_graphics
;
PLATON (Spek, 2020)
;
_computing_structure_refinement
;
SHELXL2018 (Sheldrick, 2015<i>b</i>)
;
_computing_structure_solution
;
SHELXT2014 (Sheldrick, 2015<i>a</i>)
;
_diffrn_ambient_temperature 100(2)
_diffrn_measured_fraction_theta_full 1.000
_diffrn_measured_fraction_theta_max 0.989
_diffrn_measurement_device_type 'Bruker APEX CCD'
_diffrn_measurement_method '\w scans'
_diffrn_radiation_monochromator 'multilayer optics'
_diffrn_radiation_source microsource
_diffrn_radiation_type MoK\a
_diffrn_radiation_wavelength 0.71073
_diffrn_reflns_av_R_equivalents 0.0875
_diffrn_reflns_av_unetI/netI 0.0436
_diffrn_reflns_limit_h_max 11
_diffrn_reflns_limit_h_min -11
_diffrn_reflns_limit_k_max 15
_diffrn_reflns_limit_k_min -15
_diffrn_reflns_limit_l_max 32
_diffrn_reflns_limit_l_min -31
_diffrn_reflns_number 32185
_diffrn_reflns_theta_full 25.242
_diffrn_reflns_theta_max 28.663
_diffrn_reflns_theta_min 1.708
_exptl_absorpt_coefficient_mu 0.302
_exptl_absorpt_correction_T_max 0.7457
_exptl_absorpt_correction_T_min 0.6194
_exptl_absorpt_correction_type multi-scan
_exptl_absorpt_process_details
;
(SADABS; Bruker, 2008)
;
_exptl_crystal_colour colorless
_exptl_crystal_density_diffrn 1.333
_exptl_crystal_description block
_exptl_crystal_F_000 1040
_exptl_crystal_size_max 0.340
_exptl_crystal_size_mid 0.170
_exptl_crystal_size_min 0.140
_refine_diff_density_max 0.386
_refine_diff_density_min -0.338
_refine_ls_extinction_method none
_refine_ls_goodness_of_fit_ref 1.047
_refine_ls_hydrogen_treatment mixed
_refine_ls_matrix_type full
_refine_ls_number_parameters 156
_refine_ls_number_reflns 3104
_refine_ls_number_restraints 0
_refine_ls_restrained_S_all 1.047
_refine_ls_R_factor_all 0.0565
_refine_ls_R_factor_gt 0.0419
_refine_ls_shift/su_max 0.001
_refine_ls_shift/su_mean 0.000
_refine_ls_structure_factor_coef Fsqd
_refine_ls_weighting_details 'w=1/[\s^2^(Fo^2^)+(0.0452P)^2^+1.6349P] where P=(Fo^2^+2Fc^2^)/3'
_refine_ls_weighting_scheme calc
_refine_ls_wR_factor_gt 0.1024
_refine_ls_wR_factor_ref 0.1124
_reflns_number_gt 2482
_reflns_number_total 3104
_reflns_threshold_expression 'I > 2\s(I)'
_cod_data_source_file oc3013sup1.cif
_cod_data_source_block 1
_cod_original_cell_volume 2437.9(11)
_cod_database_code 2022603
_shelx_space_group_comment
;
The symmetry employed for this shelxl refinement is uniquely defined
by the following loop, which should always be used as a source of
symmetry information in preference to the above space-group names.
They are only intended as comments.
;
_shelx_estimated_absorpt_t_min 0.904
_shelx_estimated_absorpt_t_max 0.959

loop_
_space_group_symop_operation_xyz
'x, y, z'
'-x+1/2, -y, z+1/2'
'-x, y+1/2, -z+1/2'
'x+1/2, -y+1/2, -z'
'-x, -y, -z'
'x-1/2, y, -z-1/2'
'x, -y-1/2, z-1/2'
'-x-1/2, y-1/2, z'

loop_
_atom_site_type_symbol
_atom_site_label
_atom_site_fract_x
_atom_site_fract_y
_atom_site_fract_z
_atom_site_U_iso_or_equiv
_atom_site_adp_type
_atom_site_calc_flag
_atom_site_occupancy
_atom_site_disorder_assembly
_atom_site_disorder_group
Cl Cl1 0.48366(5) 0.21934(4) 0.55313(2) 0.02320(13) Uani d 1 . .
O O1 0.67930(14) 0.41256(11) 0.22096(5) 0.0200(3) Uani d 1 . .
H H1 0.610(3) 0.470(2) 0.2146(9) 0.030 Uiso d 1 . .
O O2 0.48808(14) 0.56270(11) 0.23607(5) 0.0206(3) Uani d 1 . .
N N1 0.55770(16) 0.37180(12) 0.45728(6) 0.0158(3) Uani d 1 . .
H H1N 0.531(2) 0.3259(19) 0.4865(9) 0.024 Uiso d 1 . .
N N2 0.67005(15) 0.45031(12) 0.46203(6) 0.0160(3) Uani d 1 . .
C C1 0.7955(2) 0.30729(16) 0.29401(7) 0.0216(4) Uani d 1 . .
H H1A 0.743497 0.232910 0.294617 0.032 Uiso calc 1 . .
H H1B 0.832500 0.325599 0.331755 0.032 Uiso calc 1 . .
H H1C 0.882014 0.303829 0.268037 0.032 Uiso calc 1 . .
C C2 0.68699(18) 0.39780(14) 0.27521(7) 0.0167(3) Uani d 1 . .
C C3 0.59660(18) 0.46151(14) 0.31165(7) 0.0151(3) Uani d 1 . .
C C4 0.49527(18) 0.54526(14) 0.28871(7) 0.0165(3) Uani d 1 . .
C C5 0.3949(2) 0.61467(15) 0.32626(7) 0.0207(4) Uani d 1 . .
H H5A 0.337861 0.670508 0.303818 0.031 Uiso calc 1 . .
H H5B 0.457633 0.655214 0.353899 0.031 Uiso calc 1 . .
H H5C 0.323324 0.563815 0.345710 0.031 Uiso calc 1 . .
C C6 0.39044(19) 0.28681(15) 0.38492(7) 0.0204(4) Uani d 1 . .
H H6A 0.351511 0.243709 0.417170 0.031 Uiso calc 1 . .
H H6B 0.430135 0.233213 0.356818 0.031 Uiso calc 1 . .
H H6C 0.307726 0.332195 0.368449 0.031 Uiso calc 1 . .
C C7 0.51479(17) 0.36466(14) 0.40360(7) 0.0153(3) Uani d 1 . .
C C8 0.60356(17) 0.44124(14) 0.37277(7) 0.0149(3) Uani d 1 . .
C C9 0.70177(18) 0.49287(14) 0.41126(7) 0.0158(3) Uani d 1 . .
C C10 0.8252(2) 0.57779(16) 0.40236(8) 0.0232(4) Uani d 1 . .
H H10A 0.793639 0.652286 0.417459 0.035 Uiso calc 1 . .
H H10B 0.845695 0.585203 0.362119 0.035 Uiso calc 1 . .
H H10C 0.917767 0.552030 0.421609 0.035 Uiso calc 1 . .
C C11 0.7473(2) 0.46977(16) 0.51530(7) 0.0203(4) Uani d 1 . .
H H11A 0.841121 0.424176 0.516587 0.030 Uiso calc 1 . .
H H11B 0.680172 0.446905 0.546192 0.030 Uiso calc 1 . .
H H11C 0.772600 0.551310 0.518932 0.030 Uiso calc 1 . .

loop_
_atom_site_aniso_label
_atom_site_aniso_U_11
_atom_site_aniso_U_22
_atom_site_aniso_U_33
_atom_site_aniso_U_12
_atom_site_aniso_U_13
_atom_site_aniso_U_23
Cl1 0.0271(2) 0.0250(2) 0.0176(2) -0.00843(17) -0.00033(16) 0.00184(16)
O1 0.0198(6) 0.0246(6) 0.0157(6) 0.0015(5) 0.0013(5) 0.0003(5)
O2 0.0226(6) 0.0237(6) 0.0157(6) 0.0011(5) -0.0023(5) 0.0020(5)
N1 0.0149(6) 0.0166(7) 0.0158(7) -0.0008(5) -0.0003(5) 0.0014(5)
N2 0.0144(6) 0.0181(7) 0.0154(7) 0.0002(5) -0.0019(5) -0.0010(5)
C1 0.0200(8) 0.0223(9) 0.0225(8) 0.0043(7) 0.0013(7) -0.0011(7)
C2 0.0147(8) 0.0182(8) 0.0172(8) -0.0032(6) -0.0002(6) 0.0006(6)
C3 0.0135(7) 0.0168(8) 0.0151(7) -0.0019(6) -0.0007(6) 0.0006(6)
C4 0.0157(8) 0.0160(8) 0.0178(8) -0.0031(6) -0.0016(6) 0.0003(6)
C5 0.0221(8) 0.0207(8) 0.0193(8) 0.0054(7) -0.0021(7) -0.0008(7)
C6 0.0181(8) 0.0205(8) 0.0225(8) -0.0045(6) -0.0022(7) 0.0027(7)
C7 0.0134(7) 0.0158(7) 0.0166(7) 0.0020(6) 0.0000(6) 0.0009(6)
C8 0.0126(7) 0.0159(8) 0.0161(8) 0.0019(6) -0.0009(6) -0.0004(6)
C9 0.0150(7) 0.0156(7) 0.0167(8) 0.0019(6) -0.0008(6) -0.0002(6)
C10 0.0223(9) 0.0234(9) 0.0238(9) -0.0076(7) -0.0036(7) 0.0018(7)
C11 0.0205(8) 0.0250(9) 0.0155(7) 0.0030(7) -0.0046(6) -0.0035(7)

loop_
_atom_type_symbol
_atom_type_description
_atom_type_scat_dispersion_real
_atom_type_scat_dispersion_imag
_atom_type_scat_source
C C 0.0033 0.0016 'International Tables Vol C Tables 4.2.6.8 and 6.1.1.4'
H H 0.0000 0.0000 'International Tables Vol C Tables 4.2.6.8 and 6.1.1.4'
N N 0.0061 0.0033 'International Tables Vol C Tables 4.2.6.8 and 6.1.1.4'
O O 0.0106 0.0060 'International Tables Vol C Tables 4.2.6.8 and 6.1.1.4'
Cl Cl 0.1484 0.1585 'International Tables Vol C Tables 4.2.6.8 and 6.1.1.4'

loop_
_geom_angle_atom_site_label_1
_geom_angle_atom_site_label_2
_geom_angle_atom_site_label_3
_geom_angle_site_symmetry_1
_geom_angle_site_symmetry_3
_geom_angle
_geom_angle_publ_flag
C2 O1 H1 . . 107.1(14) ?
C7 N1 N2 . . 109.17(13) ?
C7 N1 H1N . . 128.7(14) ?
N2 N1 H1N . . 121.5(13) ?
C9 N2 N1 . . 109.11(13) ?
C9 N2 C11 . . 129.37(15) ?
N1 N2 C11 . . 121.22(14) ?
C2 C1 H1A . . 109.5 ?
C2 C1 H1B . . 109.5 ?
H1A C1 H1B . . 109.5 ?
C2 C1 H1C . . 109.5 ?
H1A C1 H1C . . 109.5 ?
H1B C1 H1C . . 109.5 ?
O1 C2 C3 . . 121.24(15) ?
O1 C2 C1 . . 115.10(15) ?
C3 C2 C1 . . 123.65(15) ?
C2 C3 C4 . . 118.69(15) ?
C2 C3 C8 . . 120.48(15) ?
C4 C3 C8 . . 120.82(14) ?
O2 C4 C3 . . 121.15(15) ?
O2 C4 C5 . . 118.37(15) ?
C3 C4 C5 . . 120.48(15) ?
C4 C5 H5A . . 109.5 ?
C4 C5 H5B . . 109.5 ?
H5A C5 H5B . . 109.5 ?
C4 C5 H5C . . 109.5 ?
H5A C5 H5C . . 109.5 ?
H5B C5 H5C . . 109.5 ?
C7 C6 H6A . . 109.5 ?
C7 C6 H6B . . 109.5 ?
H6A C6 H6B . . 109.5 ?
C7 C6 H6C . . 109.5 ?
H6A C6 H6C . . 109.5 ?
H6B C6 H6C . . 109.5 ?
N1 C7 C8 . . 107.92(14) ?
N1 C7 C6 . . 122.10(15) ?
C8 C7 C6 . . 129.98(15) ?
C7 C8 C9 . . 105.92(14) ?
C7 C8 C3 . . 126.82(15) ?
C9 C8 C3 . . 127.25(15) ?
N2 C9 C8 . . 107.87(14) ?
N2 C9 C10 . . 121.96(15) ?
C8 C9 C10 . . 130.15(15) ?
C9 C10 H10A . . 109.5 ?
C9 C10 H10B . . 109.5 ?
H10A C10 H10B . . 109.5 ?
C9 C10 H10C . . 109.5 ?
H10A C10 H10C . . 109.5 ?
H10B C10 H10C . . 109.5 ?
N2 C11 H11A . . 109.5 ?
N2 C11 H11B . . 109.5 ?
H11A C11 H11B . . 109.5 ?
N2 C11 H11C . . 109.5 ?
H11A C11 H11C . . 109.5 ?
H11B C11 H11C . . 109.5 ?

loop_
_geom_bond_atom_site_label_1
_geom_bond_atom_site_label_2
_geom_bond_site_symmetry_2
_geom_bond_distance
_geom_bond_publ_flag
O1 C2 . 1.307(2) ?
O1 H1 . 0.91(2) ?
O2 C4 . 1.273(2) ?
N1 C7 . 1.337(2) ?
N1 N2 . 1.3496(19) ?
N1 H1N . 0.91(2) ?
N2 C9 . 1.338(2) ?
N2 C11 . 1.457(2) ?
C1 C2 . 1.490(2) ?
C1 H1A . 0.9800 ?
C1 H1B . 0.9800 ?
C1 H1C . 0.9800 ?
C2 C3 . 1.391(2) ?
C3 C4 . 1.429(2) ?
C3 C8 . 1.478(2) ?
C4 C5 . 1.494(2) ?
C5 H5A . 0.9800 ?
C5 H5B . 0.9800 ?
C5 H5C . 0.9800 ?
C6 C7 . 1.487(2) ?
C6 H6A . 0.9800 ?
C6 H6B . 0.9800 ?
C6 H6C . 0.9800 ?
C7 C8 . 1.394(2) ?
C8 C9 . 1.395(2) ?
C9 C10 . 1.482(2) ?
C10 H10A . 0.9800 ?
C10 H10B . 0.9800 ?
C10 H10C . 0.9800 ?
C11 H11A . 0.9800 ?
C11 H11B . 0.9800 ?
C11 H11C . 0.9800 ?

loop_
_geom_hbond_atom_site_label_D
_geom_hbond_atom_site_label_H
_geom_hbond_atom_site_label_A
_geom_hbond_site_symmetry_A
_geom_hbond_distance_DH
_geom_hbond_distance_HA
_geom_hbond_distance_DA
_geom_hbond_angle_DHA
_geom_hbond_publ_flag
O1 H1 O2 . 0.91(2) 1.61(2) 2.4507(18) 152(2) yes
N1 H1N Cl1 . 0.91(2) 2.06(2) 2.9671(16) 176.7(19) yes

_cod_database_fobs_code 2022603
